data_7123392
loop_
_publ_author_name
'Zhang, Xu'
'Wang, Jin-Yun'
'Huang, Ya-Zi'
'Yang, Ming'
'Chen, Zhong-Ning'

_publ_section_title
;
 Silver(I) Nanoclusters of Carbazole-1,8-Bis(acetylide): from Visible to
 Near-infrared Emission
;
_journal_name_full 'Chemical Communications'
_journal_paper_doi 10.1039/C9CC02066G
_journal_year 2019
_chemical_formula_sum 'C164 H136 Ag8 Cl2 N6 O8 P8'
_chemical_formula_weight 3500.40
_space_group_crystal_system orthorhombic
_space_group_IT_number 63
_space_group_name_Hall '-C 2c 2'
_space_group_name_H-M_alt 'C m c m'
_symmetry_space_group_name_Hall '-C 2c 2'
_symmetry_space_group_name_H-M 'C m c m'
_atom_sites_solution_hydrogens mixed
_audit_creation_method SHELXL-2016/6
_audit_update_record
;
2019-01-11 deposited with the CCDC.    2019-05-07 downloaded from the CCDC.
;
_cell_angle_alpha 90
_cell_angle_beta 90
_cell_angle_gamma 90
_cell_formula_units_Z 4
_cell_length_a 23.3532(8)
_cell_length_b 27.1392(8)
_cell_length_c 25.6913(8)
_cell_measurement_reflns_used 9685
_cell_measurement_temperature 298(2)
_cell_measurement_theta_max 27.09
_cell_measurement_theta_min 2.30
_cell_volume 16282.8(9)
_computing_cell_refinement 'Bruker SAINT'
_computing_data_collection 'Bruker APEX2'
_computing_data_reduction 'Bruker SAINT'
_computing_molecular_graphics 'Bruker SHELXTL'
_computing_publication_material 'Bruker SHELXTL'
_computing_structure_refinement 'SHELXL-2016/6 (Sheldrick, 2016)'
_computing_structure_solution 'SHELXS-97 (Sheldrick 2008)'
_diffrn_ambient_temperature 298(2)
_diffrn_measured_fraction_theta_full 0.998
_diffrn_measured_fraction_theta_max 0.999
_diffrn_measurement_device_type 'Bruker APEX-II CCD'
_diffrn_measurement_method '\f and \w scans'
_diffrn_radiation_type MoK\a
_diffrn_radiation_wavelength 0.71073
_diffrn_reflns_av_R_equivalents 0.0337
_diffrn_reflns_av_unetI/netI 0.0208
_diffrn_reflns_Laue_measured_fraction_full 0.998
_diffrn_reflns_Laue_measured_fraction_max 0.999
_diffrn_reflns_limit_h_max 29
_diffrn_reflns_limit_h_min -29
_diffrn_reflns_limit_k_max 34
_diffrn_reflns_limit_k_min -34
_diffrn_reflns_limit_l_max 32
_diffrn_reflns_limit_l_min -31
_diffrn_reflns_number 64310
_diffrn_reflns_point_group_measured_fraction_full 0.998
_diffrn_reflns_point_group_measured_fraction_max 0.999
_diffrn_reflns_theta_full 25.242
_diffrn_reflns_theta_max 27.113
_diffrn_reflns_theta_min 2.357
_exptl_absorpt_coefficient_mu 1.107
_exptl_absorpt_correction_type multi-scan
_exptl_crystal_colour Yellow
_exptl_crystal_density_diffrn 1.428
_exptl_crystal_description Bloc
_exptl_crystal_F_000 7024
_exptl_crystal_size_max 0.40
_exptl_crystal_size_mid 0.32
_exptl_crystal_size_min 0.30
_exptl_transmission_factor_max 0.717
_exptl_transmission_factor_min 0.660
_refine_diff_density_max 1.279
_refine_diff_density_min -0.895
_refine_diff_density_rms 0.147
_refine_ls_extinction_method none
_refine_ls_goodness_of_fit_ref 0.950
_refine_ls_hydrogen_treatment constr
_refine_ls_matrix_type full
_refine_ls_number_parameters 438
_refine_ls_number_reflns 9415
_refine_ls_number_restraints 111
_refine_ls_restrained_S_all 0.962
_refine_ls_R_factor_all 0.0598
_refine_ls_R_factor_gt 0.0462
_refine_ls_shift/su_max 0.015
_refine_ls_shift/su_mean 0.001
_refine_ls_structure_factor_coef Fsqd
_refine_ls_weighting_details 'w=1/[\s^2^(Fo^2^)+(0.1687P)^2^+17.6366P] where P=(Fo^2^+2Fc^2^)/3'
_refine_ls_weighting_scheme calc
_refine_ls_wR_factor_gt 0.1721
_refine_ls_wR_factor_ref 0.2011
_reflns_Friedel_coverage 0.000
_reflns_number_gt 7608
_reflns_number_total 9415
_reflns_threshold_expression 'I > 2\s(I)'
_cod_data_source_file c9cc02066g2.cif
_cod_data_source_block 2b
_cod_depositor_comments
;
The following automatic conversions were performed:

'_exptl_absorpt_correction_type' value 'Multi-scan' changed to
'multi-scan' according to
/home/data/users/saulius/crontab/automatic-downloads/rss-feeds/RSC/lib/dictionaries/cif_core.dic
dictionary named 'cif_core.dic' version 2.4.2 from 2011-04-26.

Automatic conversion script
Id: cif_fix_values 4973 2017-02-22 13:04:09Z antanas 
;
_cod_database_code 7123392
_shelx_shelxl_version_number 2016/6
_shelx_space_group_comment
;
The symmetry employed for this shelxl refinement is uniquely defined
by the following loop, which should always be used as a source of
symmetry information in preference to the above space-group names.
They are only intended as comments.
;

loop_
_space_group_symop_operation_xyz
'x, y, z'
'x, -y, -z'
'-x, y, -z+1/2'
'-x, -y, z+1/2'
'x+1/2, y+1/2, z'
'x+1/2, -y+1/2, -z'
'-x+1/2, y+1/2, -z+1/2'
'-x+1/2, -y+1/2, z+1/2'
'-x, -y, -z'
'-x, y, z'
'x, -y, z-1/2'
'x, y, -z-1/2'
'-x+1/2, -y+1/2, -z'
'-x+1/2, y+1/2, z'
'x+1/2, -y+1/2, z-1/2'
'x+1/2, y+1/2, -z-1/2'

loop_
_atom_site_label
_atom_site_type_symbol
_atom_site_fract_x
_atom_site_fract_y
_atom_site_fract_z
_atom_site_U_iso_or_equiv
_atom_site_adp_type
_atom_site_occupancy
_atom_site_site_symmetry_order
_atom_site_calc_flag
_atom_site_refinement_flags_posn
_atom_site_refinement_flags_adp
_atom_site_refinement_flags_occupancy
Ag1 Ag 0.56359(2) 0.26777(2) 0.750000 0.03808(14) Uani 1 2 d S T P
Ag2 Ag 0.60568(2) 0.30810(2) 0.64850(2) 0.05772(15) Uani 1 1 d . . .
Ag3 Ag 0.500000 0.35134(2) 0.69223(2) 0.04163(15) Uani 1 2 d S T P
P1 P 0.67271(5) 0.23657(5) 0.64894(5) 0.0522(3) Uani 1 1 d . . .
P2 P 0.61107(5) 0.38367(4) 0.59310(5) 0.0525(3) Uani 1 1 d . . .
N1 N 0.6699(2) 0.22009(18) 0.750000 0.0510(12) Uani 1 2 d S T P
N2 N 0.500000 0.40137(18) 0.5939(2) 0.0519(12) Uani 1 2 d S T P
N3 N 0.500000 0.2063(2) 0.750000 0.0361(12) Uani 1 4 d S T P
N4 N 0.500000 0.4130(2) 0.750000 0.0421(14) Uani 1 4 d S T P
C1 C 0.74819(15) 0.2527(2) 0.6549(2) 0.0815(15) Uani 1 1 d G U .
C2 C 0.7677(2) 0.2927(2) 0.6261(2) 0.110(2) Uani 1 1 d G U .
H2A H 0.742220 0.310917 0.606129 0.132 Uiso 1 1 calc R U .
C3 C 0.8254(2) 0.3053(2) 0.6273(3) 0.121(2) Uani 1 1 d G U .
H3A H 0.838441 0.332101 0.608045 0.145 Uiso 1 1 calc R U .
C4 C 0.86350(16) 0.2781(3) 0.6572(3) 0.138(3) Uani 1 1 d G U .
H4A H 0.902067 0.286544 0.657982 0.166 Uiso 1 1 calc R U .
C5 C 0.84397(19) 0.2381(2) 0.6860(2) 0.125(2) Uani 1 1 d G U .
H5A H 0.869471 0.219802 0.706003 0.150 Uiso 1 1 calc R U .
C6 C 0.7863(2) 0.22537(18) 0.6848(2) 0.106(2) Uani 1 1 d G U .
H6A H 0.773249 0.198617 0.704087 0.127 Uiso 1 1 calc R U .
C7 C 0.67306(18) 0.19496(14) 0.59311(13) 0.0663(12) Uani 1 1 d G U .
C8 C 0.71702(18) 0.16116(17) 0.58567(18) 0.0948(18) Uani 1 1 d G U .
H8A H 0.746370 0.158661 0.609993 0.114 Uiso 1 1 calc R U .
C9 C 0.7171(2) 0.13110(18) 0.5419(2) 0.117(2) Uani 1 1 d G U .
H9A H 0.746544 0.108489 0.536880 0.140 Uiso 1 1 calc R U .
C10 C 0.6733(3) 0.1348(2) 0.50550(17) 0.124(2) Uani 1 1 d G U .
H10A H 0.673335 0.114724 0.476194 0.149 Uiso 1 1 calc R U .
C11 C 0.6293(2) 0.1686(2) 0.51295(17) 0.116(2) Uani 1 1 d G U .
H11A H 0.599951 0.171130 0.488622 0.140 Uiso 1 1 calc R U .
C12 C 0.62919(18) 0.19869(17) 0.55675(17) 0.0874(17) Uani 1 1 d G U .
H12A H 0.599775 0.221303 0.561735 0.105 Uiso 1 1 calc R U .
C13 C 0.66250(18) 0.19535(15) 0.70531(18) 0.0490(9) Uani 1 1 d . . .
C14 C 0.6456(2) 0.14675(16) 0.7037(2) 0.0557(11) Uani 1 1 d . . .
H14A H 0.640600 0.130513 0.672165 0.067 Uiso 1 1 calc R U .
C15 C 0.6364(3) 0.1231(3) 0.750000 0.0626(17) Uani 1 2 d S T P
H15A H 0.623727 0.090607 0.750000 0.075 Uiso 1 2 calc R U P
C16 C 0.6083(2) 0.3703(2) 0.5234(2) 0.0623(12) Uani 1 1 d . . .
C17 C 0.5847(4) 0.4001(3) 0.4873(3) 0.104(2) Uani 1 1 d . . .
H17A H 0.566235 0.428713 0.497991 0.125 Uiso 1 1 calc R U .
C18 C 0.5873(4) 0.3890(4) 0.4348(3) 0.120(3) Uani 1 1 d . . .
H18A H 0.572656 0.411005 0.410447 0.144 Uiso 1 1 calc R U .
C19 C 0.6111(4) 0.3460(4) 0.4191(3) 0.116(3) Uani 1 1 d . . .
H19A H 0.609959 0.337223 0.384099 0.139 Uiso 1 1 calc R U .
C20 C 0.6370(4) 0.3154(3) 0.4544(3) 0.114(3) Uani 1 1 d . . .
H20A H 0.654167 0.286301 0.443434 0.137 Uiso 1 1 calc R U .
C21 C 0.6374(3) 0.3280(3) 0.5059(3) 0.0872(18) Uani 1 1 d . . .
H21A H 0.657047 0.308418 0.529660 0.105 Uiso 1 1 calc R U .
C22 C 0.6746(2) 0.42175(19) 0.5995(2) 0.0644(12) Uani 1 1 d . . .
C23 C 0.6867(4) 0.4590(3) 0.5658(3) 0.111(3) Uani 1 1 d . . .
H23A H 0.661606 0.466792 0.538928 0.134 Uiso 1 1 calc R U .
C24 C 0.7390(5) 0.4858(4) 0.5725(5) 0.150(4) Uani 1 1 d . . .
H24A H 0.747971 0.511457 0.549932 0.180 Uiso 1 1 calc R U .
C25 C 0.7753(4) 0.4742(4) 0.6115(5) 0.133(4) Uani 1 1 d . . .
H25A H 0.809173 0.491824 0.615661 0.160 Uiso 1 1 calc R U .
C26 C 0.7628(3) 0.4372(4) 0.6443(4) 0.115(3) Uani 1 1 d . . .
H26A H 0.788289 0.429197 0.670838 0.138 Uiso 1 1 calc R U .
C27 C 0.7125(2) 0.4109(3) 0.6391(3) 0.0819(17) Uani 1 1 d . . .
H27A H 0.704063 0.385698 0.662417 0.098 Uiso 1 1 calc R U .
C28 C 0.5490(2) 0.42513(15) 0.60131(17) 0.0493(9) Uani 1 1 d . . .
C29 C 0.5506(2) 0.47336(17) 0.6194(2) 0.0618(12) Uani 1 1 d . . .
H29A H 0.585411 0.488852 0.625785 0.074 Uiso 1 1 calc R U .
C30 C 0.500000 0.4977(3) 0.6276(3) 0.0692(19) Uani 1 2 d S T P
H30A H 0.500001 0.530360 0.638551 0.083 Uiso 1 2 calc R U P
C31 C 0.500000 0.2849(2) 0.6484(2) 0.0441(12) Uani 1 2 d S T P
C32 C 0.500000 0.2409(2) 0.6433(2) 0.0406(11) Uani 1 2 d S T P
C33 C 0.500000 0.18843(19) 0.6542(2) 0.0429(12) Uani 1 2 d S T P
C34 C 0.500000 0.1507(2) 0.6169(3) 0.0574(16) Uani 1 2 d S T P
H34A H 0.500000 0.158910 0.581760 0.069 Uiso 1 2 calc R U P
C35 C 0.500000 0.1012(2) 0.6313(3) 0.0681(19) Uani 1 2 d S T P
C36 C 0.500000 0.0882(2) 0.6840(3) 0.0575(16) Uani 1 2 d S T P
H36A H 0.500000 0.055218 0.693785 0.069 Uiso 1 2 calc R U P
C37 C 0.500000 0.12519(19) 0.7220(2) 0.0454(12) Uani 1 2 d S T P
C38 C 0.500000 0.17505(18) 0.7065(2) 0.0390(11) Uani 1 2 d S T P
C39 C 0.500000 0.0606(3) 0.5891(4) 0.110(3) Uani 1 2 d S TU P
C40 C 0.500000 0.0799(5) 0.5359(5) 0.147(5) Uani 1 2 d S TU P
H40A H 0.531990 0.101865 0.532508 0.220 Uiso 0.5 1 d R U P
H40B H 0.500000 0.054245 0.510248 0.220 Uiso 1 2 d R U P
C41 C 0.4468(6) 0.0280(4) 0.5951(5) 0.186(5) Uani 1 1 d . U .
H41A H 0.445603 0.014707 0.629713 0.280 Uiso 1 1 calc R U .
H41B H 0.413077 0.047301 0.588924 0.280 Uiso 1 1 calc R U .
H41C H 0.448485 0.001475 0.570374 0.280 Uiso 1 1 calc R U .
C42 C 0.6105(2) 0.3342(2) 0.750000 0.0455(12) Uani 1 2 d S T P
C43 C 0.6157(2) 0.3786(2) 0.750000 0.0438(12) Uani 1 2 d S T P
C44 C 0.6051(2) 0.4306(2) 0.750000 0.0442(12) Uani 1 2 d S T P
C45 C 0.6457(3) 0.4679(2) 0.750000 0.0497(13) Uani 1 2 d S T P
H45A H 0.684245 0.459157 0.750000 0.060 Uiso 1 2 calc R U P
C46 C 0.6315(3) 0.5182(2) 0.750000 0.0548(15) Uani 1 2 d S T P
C47 C 0.5732(3) 0.5314(2) 0.750000 0.0517(14) Uani 1 2 d S T P
H47A H 0.562669 0.564431 0.750000 0.062 Uiso 1 2 calc R U P
C48 C 0.5307(2) 0.49450(19) 0.750000 0.0453(12) Uani 1 2 d S T P
C49 C 0.5476(2) 0.44449(19) 0.750000 0.0429(12) Uani 1 2 d S T P
C50 C 0.6767(3) 0.5581(2) 0.750000 0.0673(19) Uani 1 2 d S T P
C51 C 0.7376(5) 0.5367(4) 0.750000 0.205(12) Uani 1 2 d S T P
H51A H 0.742950 0.516809 0.719480 0.307 Uiso 0.5 1 d R U P
H51B H 0.764899 0.563129 0.750000 0.307 Uiso 1 2 d R U P
C52 C 0.6700(4) 0.5872(4) 0.7997(4) 0.160(5) Uani 1 1 d . . .
H52A H 0.674963 0.565651 0.829021 0.240 Uiso 1 1 calc R U .
H52B H 0.698397 0.612747 0.800834 0.240 Uiso 1 1 calc R U .
H52C H 0.632532 0.601590 0.800834 0.240 Uiso 1 1 calc R U .

loop_
_atom_site_aniso_label
_atom_site_aniso_U_11
_atom_site_aniso_U_22
_atom_site_aniso_U_33
_atom_site_aniso_U_23
_atom_site_aniso_U_13
_atom_site_aniso_U_12
Ag1 0.0368(2) 0.0318(2) 0.0457(2) 0.000 0.000 0.00014(14)
Ag2 0.0552(2) 0.0530(2) 0.0650(3) 0.01748(15) 0.01347(15) 0.01231(14)
Ag3 0.0405(2) 0.0330(2) 0.0514(3) 0.00187(15) 0.000 0.000
P1 0.0489(6) 0.0556(6) 0.0520(6) 0.0022(5) -0.0005(5) 0.0126(5)
P2 0.0501(6) 0.0487(6) 0.0587(7) 0.0122(5) 0.0031(5) -0.0032(5)
N1 0.056(3) 0.040(2) 0.056(3) 0.000 0.000 0.015(2)
N2 0.053(3) 0.042(2) 0.061(3) 0.010(2) 0.000 0.000
N3 0.038(3) 0.029(3) 0.041(3) 0.000 0.000 0.000
N4 0.036(3) 0.028(3) 0.062(4) 0.000 0.000 0.000
C1 0.061(3) 0.101(4) 0.082(3) 0.018(3) -0.004(3) -0.006(3)
C2 0.085(4) 0.126(5) 0.119(5) 0.029(4) 0.012(4) -0.016(4)
C3 0.078(4) 0.138(6) 0.146(6) 0.011(4) 0.021(4) -0.018(4)
C4 0.087(4) 0.165(7) 0.163(7) 0.010(5) 0.008(4) -0.009(4)
C5 0.077(4) 0.153(6) 0.144(6) 0.005(5) -0.002(4) 0.014(4)
C6 0.075(4) 0.118(5) 0.125(5) 0.007(4) -0.004(4) 0.013(3)
C7 0.078(3) 0.067(3) 0.054(2) -0.001(2) 0.010(2) 0.018(2)
C8 0.102(4) 0.089(4) 0.093(4) -0.017(3) 0.011(3) 0.034(3)
C9 0.137(5) 0.101(4) 0.112(5) -0.027(4) 0.025(4) 0.026(4)
C10 0.166(6) 0.116(5) 0.090(4) -0.031(4) 0.013(4) 0.013(5)
C11 0.149(6) 0.123(5) 0.077(4) -0.016(4) -0.018(4) 0.012(4)
C12 0.107(4) 0.094(4) 0.062(3) -0.007(3) -0.005(3) 0.014(3)
C13 0.043(2) 0.046(2) 0.057(2) 0.0000(17) -0.0025(18) 0.0136(17)
C14 0.054(3) 0.048(2) 0.065(3) -0.007(2) -0.003(2) 0.0014(19)
C15 0.060(4) 0.050(3) 0.078(5) 0.000 0.000 -0.010(3)
C16 0.066(3) 0.058(3) 0.063(3) 0.009(2) 0.009(2) 0.004(2)
C17 0.154(7) 0.090(5) 0.068(4) 0.013(3) 0.004(4) 0.036(5)
C18 0.146(7) 0.139(8) 0.074(4) 0.024(5) 0.009(5) 0.038(6)
C19 0.136(7) 0.140(8) 0.073(4) 0.007(5) 0.021(4) 0.033(6)
C20 0.138(7) 0.116(6) 0.088(5) -0.010(4) 0.018(5) 0.048(5)
C21 0.084(4) 0.087(4) 0.090(4) -0.001(4) 0.003(3) 0.019(3)
C22 0.054(3) 0.064(3) 0.075(3) 0.005(2) 0.014(2) -0.009(2)
C23 0.119(6) 0.112(6) 0.103(5) 0.039(5) -0.012(4) -0.055(5)
C24 0.153(9) 0.135(8) 0.163(10) 0.022(7) 0.034(8) -0.096(7)
C25 0.089(6) 0.148(9) 0.162(10) -0.035(7) 0.026(6) -0.061(6)
C26 0.067(4) 0.126(7) 0.151(8) -0.024(6) -0.012(5) -0.019(5)
C27 0.050(3) 0.082(4) 0.114(5) 0.002(4) -0.003(3) -0.003(3)
C28 0.060(2) 0.0392(19) 0.049(2) 0.0123(16) 0.0009(19) -0.0031(17)
C29 0.070(3) 0.049(2) 0.066(3) 0.008(2) -0.006(2) -0.009(2)
C30 0.094(6) 0.044(3) 0.069(4) -0.005(3) 0.000 0.000
C31 0.052(3) 0.042(3) 0.039(3) 0.004(2) 0.000 0.000
C32 0.042(3) 0.044(3) 0.036(3) -0.003(2) 0.000 0.000
C33 0.048(3) 0.037(3) 0.044(3) -0.006(2) 0.000 0.000
C34 0.076(5) 0.049(3) 0.046(3) -0.010(3) 0.000 0.000
C35 0.099(6) 0.043(3) 0.062(4) -0.017(3) 0.000 0.000
C36 0.070(4) 0.031(3) 0.071(4) -0.012(3) 0.000 0.000
C37 0.048(3) 0.031(2) 0.058(3) -0.002(2) 0.000 0.000
C38 0.033(2) 0.030(2) 0.054(3) -0.007(2) 0.000 0.000
C39 0.187(9) 0.060(5) 0.083(5) -0.038(4) 0.000 0.000
C40 0.254(14) 0.105(8) 0.080(6) -0.042(5) 0.000 0.000
C41 0.259(13) 0.142(8) 0.159(8) -0.084(7) 0.017(8) -0.088(8)
C42 0.032(2) 0.035(3) 0.069(4) 0.000 0.000 0.002(2)
C43 0.030(2) 0.044(3) 0.057(3) 0.000 0.000 -0.001(2)
C44 0.034(3) 0.034(3) 0.064(4) 0.000 0.000 -0.0018(19)
C45 0.035(3) 0.039(3) 0.075(4) 0.000 0.000 -0.008(2)
C46 0.037(3) 0.039(3) 0.088(5) 0.000 0.000 -0.009(2)
C47 0.045(3) 0.034(3) 0.075(4) 0.000 0.000 -0.003(2)
C48 0.043(3) 0.032(2) 0.060(3) 0.000 0.000 -0.003(2)
C49 0.039(3) 0.034(2) 0.056(3) 0.000 0.000 -0.009(2)
C50 0.046(3) 0.042(3) 0.113(6) 0.000 0.000 -0.015(3)
C51 0.058(6) 0.063(6) 0.49(4) 0.000 0.000 -0.030(5)
C52 0.134(8) 0.181(10) 0.165(9) -0.089(8) 0.014(7) -0.091(8)

loop_
_atom_type_symbol
_atom_type_description
_atom_type_scat_dispersion_real
_atom_type_scat_dispersion_imag
_atom_type_scat_source
C C 0.0033 0.0016 'International Tables Vol C Tables 4.2.6.8 and 6.1.1.4'
H H 0.0000 0.0000 'International Tables Vol C Tables 4.2.6.8 and 6.1.1.4'
N N 0.0061 0.0033 'International Tables Vol C Tables 4.2.6.8 and 6.1.1.4'
O O 0.0106 0.0060 'International Tables Vol C Tables 4.2.6.8 and 6.1.1.4'
P P 0.1023 0.0942 'International Tables Vol C Tables 4.2.6.8 and 6.1.1.4'
Cl Cl 0.1484 0.1585 'International Tables Vol C Tables 4.2.6.8 and 6.1.1.4'
Ag Ag -0.8971 1.1015 'International Tables Vol C Tables 4.2.6.8 and 6.1.1.4'

loop_
_geom_angle_atom_site_label_1
_geom_angle_atom_site_label_2
_geom_angle_atom_site_label_3
_geom_angle
_geom_angle_site_symmetry_1
_geom_angle_site_symmetry_3
C42 Ag1 N3 169.62(17) . .
C42 Ag1 Ag1 121.27(14) . 10_655
N3 Ag1 Ag1 48.35(10) . 10_655
C42 Ag1 Ag2 61.129(18) . 12_557
N3 Ag1 Ag2 119.426(10) . 12_557
Ag1 Ag1 Ag2 109.163(10) 10_655 12_557
C42 Ag1 Ag2 61.130(18) . .
N3 Ag1 Ag2 119.426(10) . .
Ag1 Ag1 Ag2 109.164(10) 10_655 .
Ag2 Ag1 Ag2 121.15(2) 12_557 .
C42 Ag1 Ag3 67.81(12) . .
N3 Ag1 Ag3 103.23(9) . .
Ag1 Ag1 Ag3 61.279(8) 10_655 .
Ag2 Ag1 Ag3 107.925(15) 12_557 .
Ag2 Ag1 Ag3 58.078(10) . .
C42 Ag1 Ag3 67.81(12) . 3_656
N3 Ag1 Ag3 103.23(9) . 3_656
Ag1 Ag1 Ag3 61.279(8) 10_655 3_656
Ag2 Ag1 Ag3 58.077(10) 12_557 3_656
Ag2 Ag1 Ag3 107.926(15) . 3_656
Ag3 Ag1 Ag3 57.401(17) . 3_656
P1 Ag2 P2 127.56(4) . .
P1 Ag2 C31 114.55(13) . .
P2 Ag2 C31 104.56(13) . .
P1 Ag2 C42 100.00(12) . .
P2 Ag2 C42 109.38(12) . .
C31 Ag2 C42 96.09(17) . .
P1 Ag2 Ag3 146.29(3) . .
P2 Ag2 Ag3 86.14(3) . .
C31 Ag2 Ag3 44.72(13) . .
C42 Ag2 Ag3 64.15(11) . .
P1 Ag2 Ag1 85.28(3) . .
P2 Ag2 Ag1 144.33(3) . .
C31 Ag2 Ag1 65.94(12) . .
C42 Ag2 Ag1 43.09(11) . .
Ag3 Ag2 Ag1 62.603(13) . .
C31 Ag3 N4 170.39(18) . .
C31 Ag3 Ag2 57.44(2) . 10_655
N4 Ag3 Ag2 123.328(11) . 10_655
C31 Ag3 Ag2 57.44(2) . .
N4 Ag3 Ag2 123.329(11) . .
Ag2 Ag3 Ag2 113.29(2) 10_655 .
C31 Ag3 Ag3 121.96(15) . 3_656
N4 Ag3 Ag3 48.43(10) . 3_656
Ag2 Ag3 Ag3 112.346(11) 10_655 3_656
Ag2 Ag3 Ag3 112.346(11) . 3_656
C31 Ag3 Ag1 68.39(13) . 10_655
N4 Ag3 Ag1 103.31(9) . 10_655
Ag2 Ag3 Ag1 59.320(10) 10_655 10_655
Ag2 Ag3 Ag1 107.006(15) . 10_655
Ag3 Ag3 Ag1 61.299(8) 3_656 10_655
C31 Ag3 Ag1 68.38(13) . .
N4 Ag3 Ag1 103.31(9) . .
Ag2 Ag3 Ag1 107.007(15) 10_655 .
Ag2 Ag3 Ag1 59.319(10) . .
Ag3 Ag3 Ag1 61.300(8) 3_656 .
Ag1 Ag3 Ag1 57.439(15) 10_655 .
C1 P1 C7 102.1(2) . .
C1 P1 C13 101.8(2) . .
C7 P1 C13 104.0(2) . .
C1 P1 Ag2 114.89(18) . .
C7 P1 Ag2 118.74(13) . .
C13 P1 Ag2 113.21(14) . .
C22 P2 C16 103.4(2) . .
C22 P2 C28 106.5(2) . .
C16 P2 C28 101.8(2) . .
C22 P2 Ag2 117.16(19) . .
C16 P2 Ag2 113.14(17) . .
C28 P2 Ag2 113.27(13) . .
C13 N1 C13 117.8(5) . 12_557
C28 N2 C28 119.1(5) . 10_655
C38 N3 C38 105.7(6) 3_656 .
C38 N3 Ag1 116.83(17) 3_656 .
C38 N3 Ag1 116.83(17) . .
C38 N3 Ag1 116.83(17) 3_656 10_655
C38 N3 Ag1 116.83(17) . 10_655
Ag1 N3 Ag1 83.3(2) . 10_655
C49 N4 C49 104.9(6) 10_655 .
C49 N4 Ag3 117.14(18) 10_655 3_656
C49 N4 Ag3 117.14(18) . 3_656
C49 N4 Ag3 117.14(18) 10_655 .
C49 N4 Ag3 117.14(18) . .
Ag3 N4 Ag3 83.1(2) 3_656 .
C2 C1 C6 120.0 . .
C2 C1 P1 117.4(3) . .
C6 C1 P1 122.6(3) . .
C3 C2 C1 120.0 . .
C3 C2 H2A 120.0 . .
C1 C2 H2A 120.0 . .
C2 C3 C4 120.0 . .
C2 C3 H3A 120.0 . .
C4 C3 H3A 120.0 . .
C3 C4 C5 120.0 . .
C3 C4 H4A 120.0 . .
C5 C4 H4A 120.0 . .
C6 C5 C4 120.0 . .
C6 C5 H5A 120.0 . .
C4 C5 H5A 120.0 . .
C5 C6 C1 120.0 . .
C5 C6 H6A 120.0 . .
C1 C6 H6A 120.0 . .
C8 C7 C12 120.0 . .
C8 C7 P1 121.3(2) . .
C12 C7 P1 118.7(2) . .
C7 C8 C9 120.0 . .
C7 C8 H8A 120.0 . .
C9 C8 H8A 120.0 . .
C8 C9 C10 120.0 . .
C8 C9 H9A 120.0 . .
C10 C9 H9A 120.0 . .
C11 C10 C9 120.0 . .
C11 C10 H10A 120.0 . .
C9 C10 H10A 120.0 . .
C10 C11 C12 120.0 . .
C10 C11 H11A 120.0 . .
C12 C11 H11A 120.0 . .
C11 C12 C7 120.0 . .
C11 C12 H12A 120.0 . .
C7 C12 H12A 120.0 . .
N1 C13 C14 122.8(5) . .
N1 C13 P1 110.6(3) . .
C14 C13 P1 126.4(4) . .
C15 C14 C13 117.9(5) . .
C15 C14 H14A 121.0 . .
C13 C14 H14A 121.0 . .
C14 C15 C14 120.7(6) . 12_557
C14 C15 H15A 119.7 . .
C14 C15 H15A 119.7 12_557 .
C17 C16 C21 117.9(6) . .
C17 C16 P2 124.7(5) . .
C21 C16 P2 117.2(4) . .
C16 C17 C18 121.5(7) . .
C16 C17 H17A 119.2 . .
C18 C17 H17A 119.2 . .
C19 C18 C17 119.7(8) . .
C19 C18 H18A 120.1 . .
C17 C18 H18A 120.1 . .
C18 C19 C20 120.3(8) . .
C18 C19 H19A 119.8 . .
C20 C19 H19A 119.8 . .
C21 C20 C19 119.5(7) . .
C21 C20 H20A 120.2 . .
C19 C20 H20A 120.2 . .
C20 C21 C16 120.6(7) . .
C20 C21 H21A 119.7 . .
C16 C21 H21A 119.7 . .
C23 C22 C27 119.6(6) . .
C23 C22 P2 122.3(5) . .
C27 C22 P2 118.0(4) . .
C22 C23 C24 118.6(8) . .
C22 C23 H23A 120.7 . .
C24 C23 H23A 120.7 . .
C25 C24 C23 120.4(8) . .
C25 C24 H24A 119.8 . .
C23 C24 H24A 119.8 . .
C26 C25 C24 120.2(8) . .
C26 C25 H25A 119.9 . .
C24 C25 H25A 119.9 . .
C25 C26 C27 120.7(9) . .
C25 C26 H26A 119.7 . .
C27 C26 H26A 119.7 . .
C22 C27 C26 120.5(7) . .
C22 C27 H27A 119.8 . .
C26 C27 H27A 119.8 . .
N2 C28 C29 121.9(5) . .
N2 C28 P2 111.4(3) . .
C29 C28 P2 126.2(4) . .
C30 C29 C28 118.8(5) . .
C30 C29 H29A 120.6 . .
C28 C29 H29A 120.6 . .
C29 C30 C29 119.2(7) . 10_655
C29 C30 H30A 120.4 . .
C29 C30 H30A 120.4 10_655 .
C32 C31 Ag3 154.3(5) . .
C32 C31 Ag2 104.25(13) . 10_655
Ag3 C31 Ag2 77.84(13) . 10_655
C32 C31 Ag2 104.25(13) . .
Ag3 C31 Ag2 77.85(13) . .
Ag2 C31 Ag2 151.3(3) 10_655 .
C31 C32 C33 162.6(6) . .
C38 C33 C34 118.0(5) . .
C38 C33 C32 116.3(5) . .
C34 C33 C32 125.7(5) . .
C35 C34 C33 121.4(6) . .
C35 C34 H34A 119.3 . .
C33 C34 H34A 119.3 . .
C34 C35 C36 120.0(6) . .
C34 C35 C39 120.0(8) . .
C36 C35 C39 120.0(7) . .
C35 C36 C37 119.6(6) . .
C35 C36 H36A 120.2 . .
C37 C36 H36A 120.2 . .
C36 C37 C38 119.5(6) . .
C36 C37 C37 134.2(4) . 3_656
C38 C37 C37 106.4(3) . 3_656
C33 C38 N3 127.7(5) . .
C33 C38 C37 121.5(5) . .
N3 C38 C37 110.8(5) . .
C40 C39 C41 107.5(7) . 10_655
C40 C39 C41 107.5(7) . .
C41 C39 C41 108.3(12) 10_655 .
C40 C39 C35 113.6(9) . .
C41 C39 C35 109.9(6) 10_655 .
C41 C39 C35 109.9(6) . .
C39 C40 H40A 107.8 . .
C39 C40 H40B 112.4 . .
H40A C40 H40B 113.0 . .
C39 C40 H40A 107.8(3) . 10_655
H40A C40 H40A 102.2 . 10_655
H40B C40 H40A 112.9 . 10_655
C39 C41 H41A 109.5 . .
C39 C41 H41B 109.5 . .
H41A C41 H41B 109.5 . .
C39 C41 H41C 109.5 . .
H41A C41 H41C 109.5 . .
H41B C41 H41C 109.5 . .
C43 C42 Ag1 154.5(5) . .
C43 C42 Ag2 105.36(11) . 12_557
Ag1 C42 Ag2 75.78(11) . 12_557
C43 C42 Ag2 105.37(11) . .
Ag1 C42 Ag2 75.78(11) . .
Ag2 C42 Ag2 149.2(2) 12_557 .
C42 C43 C44 164.3(6) . .
C45 C44 C49 117.5(5) . .
C45 C44 C43 126.8(5) . .
C49 C44 C43 115.7(5) . .
C44 C45 C46 123.1(5) . .
C44 C45 H45A 118.4 . .
C46 C45 H45A 118.4 . .
C45 C46 C47 118.4(5) . .
C45 C46 C50 122.0(6) . .
C47 C46 C50 119.6(5) . .
C48 C47 C46 120.0(5) . .
C48 C47 H47A 120.0 . .
C46 C47 H47A 120.0 . .
C47 C48 C49 119.1(5) . .
C47 C48 C48 134.7(3) . 10_655
C49 C48 C48 106.2(3) . 10_655
C44 C49 N4 126.7(5) . .
C44 C49 C48 121.9(5) . .
N4 C49 C48 111.4(5) . .
C52 C50 C52 115.5(12) 12_557 .
C52 C50 C46 107.6(5) 12_557 .
C52 C50 C46 107.6(5) . .
C52 C50 C51 107.0(6) 12_557 .
C52 C50 C51 107.0(6) . .
C46 C50 C51 112.1(6) . .
C50 C51 H51A 109.5 . .
C50 C51 H51B 109.5 . .
H51A C51 H51B 109.5 . .
C50 C51 H51A 109.5(2) . 12_557
H51A C51 H51A 109.5 . 12_557
H51B C51 H51A 109.5 . 12_557
C50 C52 H52A 109.5 . .
C50 C52 H52B 109.5 . .
H52A C52 H52B 109.5 . .
C50 C52 H52C 109.5 . .
H52A C52 H52C 109.5 . .
H52B C52 H52C 109.5 . .

loop_
_geom_bond_atom_site_label_1
_geom_bond_atom_site_label_2
_geom_bond_distance
_geom_bond_site_symmetry_2
Ag1 C42 2.110(6) .
Ag1 N3 2.235(4) .
Ag1 Ag1 2.9702(8) 10_655
Ag1 Ag2 2.9937(4) 12_557
Ag1 Ag2 2.9938(4) .
Ag1 Ag3 3.0906(5) .
Ag1 Ag3 3.0906(5) 3_656
Ag2 P1 2.4939(12) .
Ag2 P2 2.4998(12) .
Ag2 C31 2.5472(15) .
Ag2 C42 2.7045(15) .
Ag2 Ag3 2.9546(4) .
Ag3 C31 2.127(6) .
Ag3 N4 2.237(4) .
Ag3 Ag3 2.9684(9) 3_656
P1 C1 1.823(4) .
P1 C7 1.825(3) .
P1 C13 1.845(5) .
P2 C22 1.815(5) .
P2 C16 1.828(6) .
P2 C28 1.847(5) .
N1 C13 1.341(5) .
N1 C13 1.341(5) 12_557
N2 C28 1.327(5) .
N2 C28 1.327(5) 10_655
N3 C38 1.402(6) 3_656
N3 C38 1.402(6) .
N4 C49 1.402(6) 10_655
N4 C49 1.402(6) .
C1 C2 1.3900 .
C1 C6 1.3900 .
C2 C3 1.3900 .
C2 H2A 0.9300 .
C3 C4 1.3900 .
C3 H3A 0.9300 .
C4 C5 1.3900 .
C4 H4A 0.9300 .
C5 C6 1.3900 .
C5 H5A 0.9300 .
C6 H6A 0.9300 .
C7 C8 1.3900 .
C7 C12 1.3900 .
C8 C9 1.3900 .
C8 H8A 0.9300 .
C9 C10 1.3900 .
C9 H9A 0.9300 .
C10 C11 1.3900 .
C10 H10A 0.9300 .
C11 C12 1.3900 .
C11 H11A 0.9300 .
C12 H12A 0.9300 .
C13 C14 1.378(6) .
C14 C15 1.368(6) .
C14 H14A 0.9300 .
C15 H15A 0.9300 .
C16 C17 1.347(9) .
C16 C21 1.407(8) .
C17 C18 1.383(11) .
C17 H17A 0.9300 .
C18 C19 1.355(12) .
C18 H18A 0.9300 .
C19 C20 1.371(12) .
C19 H19A 0.9300 .
C20 C21 1.366(11) .
C20 H20A 0.9300 .
C21 H21A 0.9300 .
C22 C23 1.361(8) .
C22 C27 1.380(9) .
C23 C24 1.433(11) .
C23 H23A 0.9300 .
C24 C25 1.350(16) .
C24 H24A 0.9300 .
C25 C26 1.343(15) .
C25 H25A 0.9300 .
C26 C27 1.382(10) .
C26 H26A 0.9300 .
C27 H27A 0.9300 .
C28 C29 1.389(6) .
C29 C30 1.370(7) .
C29 H29A 0.9300 .
C30 H30A 0.9300 .
C31 C32 1.202(8) .
C32 C33 1.450(8) .
C33 C38 1.391(8) .
C33 C34 1.403(8) .
C34 C35 1.395(10) .
C34 H34A 0.9300 .
C35 C36 1.398(11) .
C35 C39 1.546(10) .
C36 C37 1.399(8) .
C36 H36A 0.9300 .
C37 C38 1.410(7) .
C37 C37 1.440(13) 3_656
C39 C40 1.465(17) .
C39 C41 1.532(12) 10_655
C39 C41 1.532(12) .
C40 H40A 0.9600 .
C40 H40B 0.9575 .
C40 H40A 0.9600 10_655
C41 H41A 0.9600 .
C41 H41B 0.9600 .
C41 H41C 0.9600 .
C42 C43 1.210(8) .
C43 C44 1.433(8) .
C44 C45 1.388(7) .
C44 C49 1.394(8) .
C45 C46 1.405(8) .
C45 H45A 0.9300 .
C46 C47 1.408(9) .
C46 C50 1.512(8) .
C47 C48 1.408(8) .
C47 H47A 0.9300 .
C48 C49 1.413(7) .
C48 C48 1.435(11) 10_655
C50 C52 1.509(10) 12_557
C50 C52 1.509(10) .
C50 C51 1.535(14) .
C51 H51A 0.9602 .
C51 H51B 0.9601 .
C51 H51A 0.9602 12_557
C52 H52A 0.9600 .
C52 H52B 0.9600 .
C52 H52C 0.9600 .
